data_4070924
loop_
_publ_author_name
'Song, Guoyong'
'Wang, Xinjiao'
'Li, Yongxin'
'Li, Xingwei'

_publ_section_title
;
 Iridium Abnormal N-Heterocyclic Carbene Hydrides via Highly Selective
 C&#x2212;H Activation
;
_journal_issue 6
_journal_name_full Organometallics
_journal_page_first 1187
_journal_paper_doi 10.1021/om7011216
_journal_volume 27
_journal_year 2008
_chemical_formula_sum 'C26 H32 Cl F6 Ir N2 P2'
_chemical_formula_weight 776.13
_chemical_name_systematic
;

 ?

;
_space_group_IT_number 14
_symmetry_cell_setting monoclinic
_symmetry_space_group_name_Hall '-P 2ybc'
_symmetry_space_group_name_H-M 'P 1 21/c 1'
_atom_sites_solution_hydrogens geom
_atom_sites_solution_primary direct
_atom_sites_solution_secondary difmap
_audit_creation_method SHELXL-97
_cell_angle_alpha 90.00
_cell_angle_beta 95.284(2)
_cell_angle_gamma 90.00
_cell_formula_units_Z 4
_cell_length_a 12.5058(4)
_cell_length_b 7.2918(2)
_cell_length_c 29.6570(11)
_cell_measurement_reflns_used 7610
_cell_measurement_temperature 173(2)
_cell_measurement_theta_max 29.26
_cell_measurement_theta_min 2.23
_cell_volume 2692.92(15)
_computing_cell_refinement 'Bruker SMART'
_computing_data_collection 'Bruker SMART'
_computing_data_reduction 'Bruker SAINT'
_computing_molecular_graphics 'Bruker SHELXTL'
_computing_publication_material 'Bruker SHELXTL'
_computing_structure_refinement 'SHELXL-97 (Sheldrick, 1997)'
_computing_structure_solution 'SHELXS-97 (Sheldrick, 1990)'
_diffrn_ambient_temperature 173(2)
_diffrn_measured_fraction_theta_full 1.000
_diffrn_measured_fraction_theta_max 1.000
_diffrn_measurement_device_type 'CCD area detector'
_diffrn_measurement_method 'phi and omega scans'
_diffrn_radiation_monochromator graphite
_diffrn_radiation_source 'fine-focus sealed tube'
_diffrn_radiation_type MoK\a
_diffrn_radiation_wavelength 0.71073
_diffrn_reflns_av_R_equivalents 0.0564
_diffrn_reflns_av_sigmaI/netI 0.0334
_diffrn_reflns_limit_h_max 14
_diffrn_reflns_limit_h_min -14
_diffrn_reflns_limit_k_max 8
_diffrn_reflns_limit_k_min -8
_diffrn_reflns_limit_l_max 35
_diffrn_reflns_limit_l_min -35
_diffrn_reflns_number 38359
_diffrn_reflns_theta_full 25.00
_diffrn_reflns_theta_max 25.05
_diffrn_reflns_theta_min 1.38
_exptl_absorpt_coefficient_mu 5.238
_exptl_absorpt_correction_T_max 0.8178
_exptl_absorpt_correction_T_min 0.5071
_exptl_absorpt_correction_type multi-scan
_exptl_crystal_colour yellow
_exptl_crystal_density_diffrn 1.914
_exptl_crystal_density_meas 0
_exptl_crystal_density_method 'not measured'
_exptl_crystal_description needle
_exptl_crystal_F_000 1520
_exptl_crystal_size_max 0.15
_exptl_crystal_size_mid 0.04
_exptl_crystal_size_min 0.04
_refine_diff_density_max 4.945
_refine_diff_density_min -0.961
_refine_diff_density_rms 0.246
_refine_ls_extinction_method none
_refine_ls_goodness_of_fit_ref 1.091
_refine_ls_hydrogen_treatment mixed
_refine_ls_matrix_type full
_refine_ls_number_parameters 356
_refine_ls_number_reflns 4762
_refine_ls_number_restraints 0
_refine_ls_restrained_S_all 1.091
_refine_ls_R_factor_all 0.0391
_refine_ls_R_factor_gt 0.0330
_refine_ls_shift/su_max 0.000
_refine_ls_shift/su_mean 0.000
_refine_ls_structure_factor_coef Fsqd
_refine_ls_weighting_details 'calc w=1/[\s^2^(Fo^2^)+(0.0566P)^2^+9.8627P] where P=(Fo^2^+2Fc^2^)/3'
_refine_ls_weighting_scheme calc
_refine_ls_wR_factor_gt 0.0849
_refine_ls_wR_factor_ref 0.0980
_reflns_number_gt 4248
_reflns_number_total 4762
_reflns_threshold_expression >2sigma(I)
_cod_data_source_file om7011216-file001.cif
_cod_data_source_block lxw3m
_cod_depositor_comments
;
The following automatic conversions were performed:

'_symmetry_cell_setting' value 'Monoclinic' changed to 'monoclinic'
according to /home/saulius/struct/CIF-dictionaries/cif_core.dic
dictionary named 'cif_core.dic' version 2.4.1 from 2010-06-29.

Automatic conversion script
Id: cif_fix_values 1715 2011-07-08 13:25:40Z adriana 
;
_cod_original_sg_symbol_H-M P2(1)/c
_cod_database_code 4070924

loop_
_symmetry_equiv_pos_as_xyz
'x, y, z'
'-x, y+1/2, -z+1/2'
'-x, -y, -z'
'x, -y-1/2, z-1/2'

loop_
_atom_site_label
_atom_site_type_symbol
_atom_site_fract_x
_atom_site_fract_y
_atom_site_fract_z
_atom_site_U_iso_or_equiv
_atom_site_adp_type
_atom_site_occupancy
_atom_site_symmetry_multiplicity
_atom_site_calc_flag
_atom_site_refinement_flags
Ir1 Ir 0.784653(16) 0.33875(3) 0.087030(7) 0.01403(10) Uani 1 1 d .
H1M H 0.844(5) 0.484(9) 0.097(2) 0.021(16) Uiso 1 1 d .
C1 C 0.8435(5) 0.0698(8) 0.12033(19) 0.0208(12) Uani 1 1 d .
H1 H 0.7736 0.0593 0.1303 0.025 Uiso 1 1 calc R
C2 C 0.9101(4) 0.2100(9) 0.13825(19) 0.0186(12) Uani 1 1 d .
H2 H 0.8834 0.2859 0.1607 0.022 Uiso 1 1 calc R
C3 C 1.0215(5) 0.2514(10) 0.1249(2) 0.0261(14) Uani 1 1 d .
H3A H 1.0722 0.1594 0.1391 0.031 Uiso 1 1 calc R
H3B H 1.0440 0.3733 0.1370 0.031 Uiso 1 1 calc R
C4 C 1.0293(5) 0.2503(11) 0.0738(2) 0.0314(15) Uani 1 1 d .
H4A H 1.0463 0.1240 0.0645 0.038 Uiso 1 1 calc R
H4B H 1.0900 0.3299 0.0671 0.038 Uiso 1 1 calc R
C5 C 0.9283(5) 0.3146(9) 0.0452(2) 0.0232(13) Uani 1 1 d .
H5 H 0.929(5) 0.420(11) 0.034(2) 0.026(19) Uiso 1 1 d .
C6 C 0.8494(5) 0.1930(9) 0.0274(2) 0.0230(13) Uani 1 1 d .
H6 H 0.807(6) 0.242(11) 0.001(2) 0.030(18) Uiso 1 1 d .
C7 C 0.8531(6) -0.0088(9) 0.0366(2) 0.0298(14) Uani 1 1 d .
H7A H 0.9085 -0.0637 0.0190 0.036 Uiso 1 1 calc R
H7B H 0.7831 -0.0622 0.0250 0.036 Uiso 1 1 calc R
C8 C 0.8767(5) -0.0660(9) 0.0859(2) 0.0291(14) Uani 1 1 d .
H8A H 0.8398 -0.1837 0.0905 0.035 Uiso 1 1 calc R
H8B H 0.9549 -0.0881 0.0919 0.035 Uiso 1 1 calc R
C9 C 0.7093(4) 0.5248(8) 0.04219(19) 0.0192(12) Uani 1 1 d .
C10 C 0.7369(5) 0.5817(9) 0.0012(2) 0.0228(13) Uani 1 1 d .
H10 H 0.7999 0.5454 -0.0120 0.027 Uiso 1 1 calc R
C11 C 0.6650(6) 0.8043(11) -0.0605(2) 0.0350(17) Uani 1 1 d .
H11A H 0.5943 0.8563 -0.0701 0.052 Uiso 1 1 calc R
H11B H 0.6869 0.7220 -0.0841 0.052 Uiso 1 1 calc R
H11C H 0.7176 0.9035 -0.0555 0.052 Uiso 1 1 calc R
C12 C 0.5843(5) 0.7181(9) 0.0101(2) 0.0210(12) Uani 1 1 d .
H12 H 0.5217 0.7921 0.0055 0.025 Uiso 1 1 calc R
C13 C 0.5439(5) 0.5996(10) 0.0840(2) 0.0244(13) Uani 1 1 d .
H13A H 0.5139 0.4741 0.0847 0.029 Uiso 1 1 calc R
H13B H 0.4831 0.6864 0.0789 0.029 Uiso 1 1 calc R
C14 C 0.6058(5) 0.6412(8) 0.1295(2) 0.0212(13) Uani 1 1 d .
H14A H 0.5544 0.6550 0.1527 0.025 Uiso 1 1 calc R
H14B H 0.6442 0.7592 0.1273 0.025 Uiso 1 1 calc R
C15 C 0.6291(5) 0.2957(9) 0.1786(2) 0.0225(13) Uani 1 1 d .
C16 C 0.5208(6) 0.2683(11) 0.1674(2) 0.0352(16) Uani 1 1 d .
H16 H 0.4825 0.3454 0.1457 0.042 Uiso 1 1 calc R
C17 C 0.4671(7) 0.1268(13) 0.1880(3) 0.048(2) Uani 1 1 d .
H17 H 0.3934 0.1043 0.1789 0.058 Uiso 1 1 calc R
C18 C 0.5187(7) 0.0217(11) 0.2207(3) 0.046(2) Uani 1 1 d .
H18 H 0.4820 -0.0742 0.2345 0.055 Uiso 1 1 calc R
C19 C 0.6260(7) 0.0561(13) 0.2337(3) 0.056(2) Uani 1 1 d .
H19 H 0.6617 -0.0118 0.2580 0.067 Uiso 1 1 calc R
C20 C 0.6811(6) 0.1856(10) 0.2123(3) 0.0367(17) Uani 1 1 d .
H20 H 0.7558 0.2013 0.2204 0.044 Uiso 1 1 calc R
C21 C 0.7907(5) 0.5778(9) 0.19116(19) 0.0213(13) Uani 1 1 d .
C22 C 0.7547(6) 0.6081(12) 0.2335(2) 0.0378(17) Uani 1 1 d .
H22 H 0.6891 0.5549 0.2408 0.045 Uiso 1 1 calc R
C23 C 0.8145(6) 0.7162(13) 0.2654(3) 0.047(2) Uani 1 1 d .
H23 H 0.7893 0.7364 0.2942 0.056 Uiso 1 1 calc R
C24 C 0.9090(6) 0.7933(11) 0.2553(2) 0.0359(17) Uani 1 1 d .
H24 H 0.9487 0.8678 0.2772 0.043 Uiso 1 1 calc R
C25 C 0.9473(6) 0.7642(10) 0.2140(2) 0.0328(16) Uani 1 1 d .
H25 H 1.0134 0.8174 0.2074 0.039 Uiso 1 1 calc R
C26 C 0.8887(5) 0.6564(8) 0.1819(2) 0.0263(15) Uani 1 1 d .
H26 H 0.9154 0.6357 0.1534 0.032 Uiso 1 1 calc R
Cl1 Cl 0.62473(11) 0.1379(2) 0.06659(5) 0.0231(3) Uani 1 1 d .
F1 F 0.6502(5) 0.2320(12) 0.3470(3) 0.102(2) Uani 1 1 d .
F2 F 0.7821(6) 0.4272(9) 0.3736(3) 0.107(3) Uani 1 1 d .
F3 F 0.7497(6) 0.0004(9) 0.3684(4) 0.123(3) Uani 1 1 d .
F4 F 0.8787(6) 0.1889(12) 0.3967(4) 0.152(5) Uani 1 1 d .
F5 F 0.8140(9) 0.1973(18) 0.3258(3) 0.181(6) Uani 1 1 d .
F6 F 0.7140(6) 0.2248(15) 0.4177(2) 0.109(3) Uani 1 1 d .
N1 N 0.6593(4) 0.7009(7) -0.01830(17) 0.0227(11) Uani 1 1 d .
N2 N 0.6114(4) 0.6137(7) 0.04639(16) 0.0182(10) Uani 1 1 d .
P1 P 0.70343(11) 0.4608(2) 0.14742(5) 0.0163(3) Uani 1 1 d .
P2 P 0.76604(15) 0.2135(3) 0.37096(7) 0.0351(4) Uani 1 1 d .

loop_
_atom_site_aniso_label
_atom_site_aniso_U_11
_atom_site_aniso_U_22
_atom_site_aniso_U_33
_atom_site_aniso_U_23
_atom_site_aniso_U_13
_atom_site_aniso_U_12
Ir1 0.01396(14) 0.01599(15) 0.01180(14) 0.00023(8) -0.00070(9) 0.00042(8)
C1 0.019(3) 0.024(3) 0.019(3) 0.008(2) -0.001(2) 0.009(2)
C2 0.014(3) 0.023(3) 0.017(3) 0.001(2) -0.004(2) 0.006(2)
C3 0.017(3) 0.036(4) 0.024(3) 0.001(3) -0.003(2) 0.002(3)
C4 0.020(3) 0.048(5) 0.027(3) -0.001(3) 0.006(3) 0.003(3)
C5 0.026(3) 0.024(4) 0.021(3) 0.002(3) 0.010(3) 0.004(3)
C6 0.027(3) 0.030(3) 0.012(3) -0.001(2) 0.001(3) 0.008(3)
C7 0.036(4) 0.027(4) 0.026(3) -0.005(3) 0.002(3) 0.001(3)
C8 0.031(4) 0.021(3) 0.034(4) -0.003(3) -0.004(3) 0.008(3)
C9 0.020(3) 0.022(3) 0.016(3) 0.000(2) -0.001(2) -0.002(2)
C10 0.021(3) 0.023(3) 0.023(3) 0.006(3) 0.000(2) 0.003(2)
C11 0.034(4) 0.047(4) 0.023(3) 0.021(3) -0.002(3) -0.002(3)
C12 0.018(3) 0.024(3) 0.019(3) 0.001(2) -0.008(2) 0.001(2)
C13 0.019(3) 0.035(4) 0.019(3) 0.002(3) 0.000(2) 0.007(3)
C14 0.023(3) 0.024(3) 0.017(3) -0.001(2) 0.003(2) 0.004(2)
C15 0.029(3) 0.024(3) 0.016(3) -0.001(2) 0.011(2) -0.003(3)
C16 0.037(4) 0.051(5) 0.017(3) 0.003(3) 0.002(3) -0.011(3)
C17 0.044(5) 0.069(6) 0.034(4) -0.005(4) 0.014(4) -0.027(4)
C18 0.054(5) 0.040(5) 0.047(5) 0.002(4) 0.031(4) -0.008(4)
C19 0.066(6) 0.057(6) 0.050(5) 0.026(4) 0.032(4) 0.023(5)
C20 0.033(4) 0.042(4) 0.037(4) 0.014(3) 0.014(3) 0.008(3)
C21 0.022(3) 0.024(3) 0.016(3) -0.003(2) -0.006(2) 0.006(2)
C22 0.030(4) 0.061(5) 0.023(3) -0.016(3) 0.004(3) -0.002(3)
C23 0.041(4) 0.074(6) 0.024(4) -0.019(4) -0.005(3) 0.004(4)
C24 0.039(4) 0.038(4) 0.028(4) -0.014(3) -0.014(3) 0.003(3)
C25 0.034(4) 0.029(4) 0.033(4) -0.004(3) -0.007(3) -0.008(3)
C26 0.028(4) 0.029(4) 0.021(3) 0.000(3) -0.004(3) -0.002(3)
Cl1 0.0191(7) 0.0252(8) 0.0239(7) 0.0005(6) -0.0048(6) -0.0046(6)
F1 0.062(4) 0.140(6) 0.099(5) 0.003(5) -0.025(4) 0.027(4)
F2 0.113(6) 0.048(4) 0.166(7) -0.008(4) 0.044(5) -0.021(4)
F3 0.099(5) 0.048(4) 0.214(9) -0.003(5) -0.025(5) -0.015(4)
F4 0.052(4) 0.117(7) 0.272(13) -0.041(7) -0.061(6) 0.016(4)
F5 0.173(10) 0.276(14) 0.112(7) -0.084(8) 0.112(7) -0.090(9)
F6 0.106(6) 0.169(8) 0.055(4) -0.004(4) 0.021(4) -0.051(5)
N1 0.024(3) 0.025(3) 0.018(3) 0.006(2) -0.004(2) -0.002(2)
N2 0.019(2) 0.018(2) 0.016(2) 0.002(2) -0.0033(19) 0.001(2)
P1 0.0157(7) 0.0204(8) 0.0125(7) -0.0010(6) -0.0002(5) 0.0003(6)
P2 0.0262(9) 0.0340(10) 0.0460(11) -0.0001(9) 0.0089(8) -0.0002(8)

loop_
_atom_type_symbol
_atom_type_description
_atom_type_scat_dispersion_real
_atom_type_scat_dispersion_imag
_atom_type_scat_source
C C 0.0033 0.0016 'International Tables Vol C Tables 4.2.6.8 and 6.1.1.4'
H H 0.0000 0.0000 'International Tables Vol C Tables 4.2.6.8 and 6.1.1.4'
F F 0.0171 0.0103 'International Tables Vol C Tables 4.2.6.8 and 6.1.1.4'
P P 0.1023 0.0942 'International Tables Vol C Tables 4.2.6.8 and 6.1.1.4'
Cl Cl 0.1484 0.1585 'International Tables Vol C Tables 4.2.6.8 and 6.1.1.4'
Ir Ir -1.4442 7.9887 'International Tables Vol C Tables 4.2.6.8 and 6.1.1.4'
N N 0.0061 0.0033 'International Tables Vol C Tables 4.2.6.8 and 6.1.1.4'

loop_
_geom_angle_atom_site_label_1
_geom_angle_atom_site_label_2
_geom_angle_atom_site_label_3
_geom_angle
C9 Ir1 C6 88.9(2)
C9 Ir1 C5 92.0(2)
C6 Ir1 C5 35.6(2)
C9 Ir1 C2 160.6(2)
C6 Ir1 C2 93.1(2)
C5 Ir1 C2 78.7(2)
C9 Ir1 C1 162.0(2)
C6 Ir1 C1 79.1(2)
C5 Ir1 C1 86.0(2)
C2 Ir1 C1 35.5(2)
C9 Ir1 P1 92.24(16)
C6 Ir1 P1 173.29(17)
C5 Ir1 P1 150.83(17)
C2 Ir1 P1 88.10(15)
C1 Ir1 P1 98.16(15)
C9 Ir1 Cl1 85.50(16)
C6 Ir1 Cl1 82.67(17)
C5 Ir1 Cl1 118.27(17)
C2 Ir1 Cl1 113.86(16)
C1 Ir1 Cl1 79.70(16)
P1 Ir1 Cl1 90.83(5)
C2 C1 C8 123.2(6)
C2 C1 Ir1 72.1(3)
C8 C1 Ir1 111.7(4)
C1 C2 C3 125.4(6)
C1 C2 Ir1 72.4(3)
C3 C2 Ir1 109.7(4)
C2 C3 C4 113.8(5)
C3 C4 C5 115.1(5)
C6 C5 C4 122.3(6)
C6 C5 Ir1 72.0(4)
C4 C5 Ir1 111.9(4)
C5 C6 C7 123.3(6)
C5 C6 Ir1 72.4(4)
C7 C6 Ir1 108.9(4)
C6 C7 C8 116.3(5)
C1 C8 C7 115.4(5)
C10 C9 N2 103.5(5)
C10 C9 Ir1 129.7(5)
N2 C9 Ir1 126.7(4)
C9 C10 N1 109.8(5)
N1 C12 N2 108.4(5)
N2 C13 C14 112.2(5)
C13 C14 P1 112.6(4)
C16 C15 C20 118.2(6)
C16 C15 P1 120.5(5)
C20 C15 P1 121.2(5)
C15 C16 C17 120.0(7)
C18 C17 C16 120.9(8)
C17 C18 C19 119.0(7)
C20 C19 C18 120.9(8)
C19 C20 C15 120.8(7)
C22 C21 C26 118.2(6)
C22 C21 P1 119.6(5)
C26 C21 P1 121.8(5)
C21 C22 C23 120.3(7)
C24 C23 C22 120.4(7)
C23 C24 C25 120.7(6)
C24 C25 C26 119.6(7)
C25 C26 C21 120.8(6)
C12 N1 C10 107.6(5)
C12 N1 C11 125.9(6)
C10 N1 C11 126.2(5)
C12 N2 C9 110.6(5)
C12 N2 C13 122.2(5)
C9 N2 C13 127.3(5)
C15 P1 C21 104.3(3)
C15 P1 C14 105.3(3)
C21 P1 C14 102.0(3)
C15 P1 Ir1 114.8(2)
C21 P1 Ir1 116.9(2)
C14 P1 Ir1 112.2(2)
F5 P2 F4 90.6(7)
F5 P2 F1 91.8(6)
F4 P2 F1 177.0(6)
F5 P2 F3 86.6(6)
F4 P2 F3 91.0(4)
F1 P2 F3 87.3(4)
F5 P2 F2 93.5(5)
F4 P2 F2 89.1(5)
F1 P2 F2 92.6(5)
F3 P2 F2 179.9(5)
F5 P2 F6 178.2(6)
F4 P2 F6 90.2(6)
F1 P2 F6 87.4(4)
F3 P2 F6 91.8(6)
F2 P2 F6 88.1(5)

loop_
_geom_bond_atom_site_label_1
_geom_bond_atom_site_label_2
_geom_bond_distance
Ir1 C9 2.065(6)
Ir1 C6 2.276(6)
Ir1 C5 2.282(6)
Ir1 C2 2.282(5)
Ir1 C1 2.286(6)
Ir1 P1 2.3164(14)
Ir1 Cl1 2.5076(14)
C1 C2 1.393(9)
C1 C8 1.507(9)
C2 C3 1.514(8)
C3 C4 1.527(9)
C4 C5 1.530(9)
C5 C6 1.394(9)
C6 C7 1.496(9)
C7 C8 1.525(9)
C9 C10 1.358(8)
C9 N2 1.401(7)
C10 N1 1.389(8)
C11 N1 1.469(8)
C12 N1 1.324(8)
C12 N2 1.337(8)
C13 N2 1.464(8)
C13 C14 1.522(8)
C14 P1 1.840(6)
C15 C16 1.380(9)
C15 C20 1.394(9)
C15 P1 1.824(6)
C16 C17 1.402(11)
C17 C18 1.352(12)
C18 C19 1.385(13)
C19 C20 1.361(11)
C21 C22 1.390(9)
C21 C26 1.403(9)
C21 P1 1.828(6)
C22 C23 1.393(10)
C23 C24 1.367(12)
C24 C25 1.372(10)
C25 C26 1.390(9)
F1 P2 1.559(6)
F2 P2 1.572(7)
F3 P2 1.568(7)
F4 P2 1.549(7)
F5 P2 1.522(7)
F6 P2 1.585(6)
